data_4033749
loop_
_publ_author_name
'Walkowiak, J\;edrzej'
'Salamon, Katarzyna'
'Franczyk, Adrian'
'Stefanowska, Kinga'
'Szyling, Jakub'
'Kownacki, Ireneusz'

_publ_contact_author
;
Maciej Kubicki   
Faculty of Chemistry 
Adam Mickiewicz University
Grunwaldzka 6              
60-780 Pozna\'n   
Poland             
;
_publ_section_title
;
 Pt-Catalyzed Hydrosilylation of 1,3-Diynes with Triorganosilanes: Regio-
 and Stereoselective Synthesis of Mono- or Bis-silylated Adducts.
;
_journal_issue 4
_journal_name_full 'The Journal of organic chemistry'
_journal_page_first 2358
_journal_page_last 2365
_journal_paper_doi 10.1021/acs.joc.8b03143
_journal_volume 84
_journal_year 2019
_chemical_formula_moiety 'C24 H22 Si'
_chemical_formula_sum 'C24 H22 Si'
_chemical_formula_weight 338.50
_space_group_crystal_system triclinic
_space_group_IT_number 2
_space_group_name_Hall '-P 1'
_space_group_name_H-M_alt 'P -1'
_atom_sites_solution_hydrogens geom
_audit_creation_method SHELXL-2014/7
_cell_angle_alpha 82.517(6)
_cell_angle_beta 83.519(5)
_cell_angle_gamma 77.911(7)
_cell_formula_units_Z 2
_cell_length_a 7.1974(5)
_cell_length_b 8.1606(7)
_cell_length_c 16.5692(10)
_cell_measurement_reflns_used 5637
_cell_measurement_temperature 100(1)
_cell_measurement_theta_max 26.9820
_cell_measurement_theta_min 3.4710
_cell_volume 939.82(12)
_computing_cell_refinement 'CrysAlisPro 1.171.38.43c (Rigaku OD, 2015)'
_computing_data_collection 'CrysAlisPro 1.171.38.43c (Rigaku OD, 2015)'
_computing_data_reduction 'CrysAlisPro 1.171.38.43c (Rigaku OD, 2015)'
_computing_molecular_graphics 'Mercury (Macrae et al., 2008)'
_computing_publication_material 'SHELXL-2014/7 (Sheldrick, 2015)'
_computing_structure_refinement 'SHELXL (Sheldrick, 2015)'
_computing_structure_solution 'SHELXT (Sheldrick, 2015)'
_diffrn_ambient_environment N~2~
_diffrn_ambient_temperature 100(1)
_diffrn_detector 'CCD plate'
_diffrn_detector_area_resol_mean 16.2413
_diffrn_detector_type Eos
_diffrn_measured_fraction_theta_full 0.998
_diffrn_measured_fraction_theta_max 0.931
_diffrn_measurement_device 'four-circle diffractometer'
_diffrn_measurement_device_type 'Xcalibur, Eos'
_diffrn_radiation_monochromator graphite
_diffrn_radiation_probe x-ray
_diffrn_radiation_type 'Mo K\a'
_diffrn_radiation_wavelength 0.71073
_diffrn_reflns_av_R_equivalents 0.0227
_diffrn_reflns_av_unetI/netI 0.0247
_diffrn_reflns_Laue_measured_fraction_full 0.998
_diffrn_reflns_Laue_measured_fraction_max 0.931
_diffrn_reflns_limit_h_max 8
_diffrn_reflns_limit_h_min -9
_diffrn_reflns_limit_k_max 10
_diffrn_reflns_limit_k_min -10
_diffrn_reflns_limit_l_max 20
_diffrn_reflns_limit_l_min -20
_diffrn_reflns_number 14413
_diffrn_reflns_point_group_measured_fraction_full 0.998
_diffrn_reflns_point_group_measured_fraction_max 0.931
_diffrn_reflns_theta_full 25.000
_diffrn_reflns_theta_max 27.021
_diffrn_reflns_theta_min 3.261
_diffrn_source 'fine-focus sealed X-ray tube'
_diffrn_source_type 'Enhance (Mo) X-ray Source'
_exptl_absorpt_coefficient_mu 0.128
_exptl_absorpt_correction_T_max 1.00000
_exptl_absorpt_correction_T_min 0.90076
_exptl_absorpt_correction_type multi-scan
_exptl_absorpt_process_details
;
CrysAlisPro 1.171.38.46 (Rigaku Oxford Diffraction, 2015)
Empirical absorption correction using spherical harmonics,
 implemented in SCALE3 ABSPACK scaling algorithm.
;
_exptl_crystal_colour colourless
_exptl_crystal_density_diffrn 1.196
_exptl_crystal_description block
_exptl_crystal_F_000 360
_exptl_crystal_size_max 0.35
_exptl_crystal_size_mid 0.1
_exptl_crystal_size_min 0.1
_refine_diff_density_max 0.359
_refine_diff_density_min -0.244
_refine_diff_density_rms 0.043
_refine_ls_extinction_method none
_refine_ls_goodness_of_fit_ref 1.054
_refine_ls_hydrogen_treatment constr
_refine_ls_matrix_type full
_refine_ls_number_parameters 228
_refine_ls_number_reflns 3834
_refine_ls_number_restraints 0
_refine_ls_restrained_S_all 1.054
_refine_ls_R_factor_all 0.0479
_refine_ls_R_factor_gt 0.0388
_refine_ls_shift/su_max 0.000
_refine_ls_shift/su_mean 0.000
_refine_ls_structure_factor_coef Fsqd
_refine_ls_weighting_details 'w=1/[\s^2^(Fo^2^)+(0.0376P)^2^+0.5649P] where P=(Fo^2^+2Fc^2^)/3'
_refine_ls_weighting_scheme calc
_refine_ls_wR_factor_gt 0.0934
_refine_ls_wR_factor_ref 0.0986
_reflns_Friedel_coverage 0.000
_reflns_number_gt 3290
_reflns_number_total 3834
_reflns_threshold_expression 'I > 2\s(I)'
_cod_data_source_file jo8b03143_si_002.cif
_cod_data_source_block 2
_cod_database_code 4033749
_shelx_shelxl_version_number 2014/7
_shelx_space_group_comment
;
The symmetry employed for this shelxl refinement is uniquely defined
by the following loop, which should always be used as a source of
symmetry information in preference to the above space-group names.
They are only intended as comments.
;

loop_
_space_group_symop_operation_xyz
'x, y, z'
'-x, -y, -z'

loop_
_atom_site_label
_atom_site_type_symbol
_atom_site_fract_x
_atom_site_fract_y
_atom_site_fract_z
_atom_site_U_iso_or_equiv
_atom_site_adp_type
_atom_site_occupancy
_atom_site_site_symmetry_order
_atom_site_calc_flag
_atom_site_refinement_flags_posn
_atom_site_refinement_flags_adp
Si1 Si 0.61859(6) 0.41720(5) 0.74463(2) 0.01864(12) Uani 1 1 d . .
C1 C 0.7751(2) 0.26099(19) 0.81386(9) 0.0196(3) Uani 1 1 d . .
C2 C 0.7016(2) 0.1158(2) 0.85104(9) 0.0213(3) Uani 1 1 d . .
C3 C 0.6315(2) -0.0030(2) 0.88005(10) 0.0265(4) Uani 1 1 d . .
C4 C 0.5477(3) -0.1486(2) 0.91402(12) 0.0356(4) Uani 1 1 d . .
H4A H 0.4364 -0.1496 0.8852 0.053 Uiso 1 1 calc R U
H4B H 0.5082 -0.1413 0.9722 0.053 Uiso 1 1 calc R U
H4C H 0.6424 -0.2525 0.9074 0.053 Uiso 1 1 calc R U
C5 C 0.9450(2) 0.2841(2) 0.83243(9) 0.0223(3) Uani 1 1 d . .
H5 H 0.9890 0.3817 0.8068 0.027 Uiso 1 1 calc R U
C6 C 1.0684(2) 0.1667(2) 0.89052(10) 0.0273(4) Uani 1 1 d . .
H6A H 0.9881 0.1131 0.9333 0.041 Uiso 1 1 calc R U
H6B H 1.1441 0.2301 0.9155 0.041 Uiso 1 1 calc R U
H6C H 1.1539 0.0800 0.8609 0.041 Uiso 1 1 calc R U
C7 C 0.4092(2) 0.52549(19) 0.80931(9) 0.0192(3) Uani 1 1 d . .
C8 C 0.3881(2) 0.4910(2) 0.89452(9) 0.0227(3) Uani 1 1 d . .
H8 H 0.4842 0.4118 0.9214 0.027 Uiso 1 1 calc R U
C9 C 0.2285(2) 0.5709(2) 0.94059(10) 0.0264(4) Uani 1 1 d . .
H9 H 0.2158 0.5445 0.9983 0.032 Uiso 1 1 calc R U
C10 C 0.0885(2) 0.6884(2) 0.90249(10) 0.0278(4) Uani 1 1 d . .
H10 H -0.0194 0.7439 0.9339 0.033 Uiso 1 1 calc R U
C11 C 0.1064(2) 0.7250(2) 0.81814(11) 0.0290(4) Uani 1 1 d . .
H11 H 0.0109 0.8058 0.7917 0.035 Uiso 1 1 calc R U
C12 C 0.2641(2) 0.6434(2) 0.77242(10) 0.0258(4) Uani 1 1 d . .
H12 H 0.2737 0.6681 0.7146 0.031 Uiso 1 1 calc R U
C13 C 0.7592(2) 0.5701(2) 0.68614(9) 0.0204(3) Uani 1 1 d . .
C14 C 0.7058(2) 0.7449(2) 0.68776(9) 0.0229(3) Uani 1 1 d . .
H14 H 0.5944 0.7899 0.7205 0.028 Uiso 1 1 calc R U
C15 C 0.8129(3) 0.8538(2) 0.64219(10) 0.0276(4) Uani 1 1 d . .
H15 H 0.7745 0.9721 0.6441 0.033 Uiso 1 1 calc R U
C16 C 0.9757(2) 0.7899(2) 0.59403(10) 0.0292(4) Uani 1 1 d . .
H16 H 1.0484 0.8644 0.5628 0.035 Uiso 1 1 calc R U
C17 C 1.0322(2) 0.6175(2) 0.59147(10) 0.0279(4) Uani 1 1 d . .
H17 H 1.1440 0.5736 0.5586 0.033 Uiso 1 1 calc R U
C18 C 0.9252(2) 0.5090(2) 0.63699(9) 0.0247(3) Uani 1 1 d . .
H18 H 0.9649 0.3909 0.6349 0.030 Uiso 1 1 calc R U
C19 C 0.5200(2) 0.30680(19) 0.67125(9) 0.0211(3) Uani 1 1 d . .
C20 C 0.5609(3) 0.3300(2) 0.58653(10) 0.0266(4) Uani 1 1 d . .
H20 H 0.6454 0.4026 0.5639 0.032 Uiso 1 1 calc R U
C21 C 0.4803(3) 0.2488(2) 0.53466(10) 0.0323(4) Uani 1 1 d . .
H21 H 0.5101 0.2660 0.4772 0.039 Uiso 1 1 calc R U
C22 C 0.3564(3) 0.1427(2) 0.56680(11) 0.0316(4) Uani 1 1 d . .
H22 H 0.3017 0.0869 0.5314 0.038 Uiso 1 1 calc R U
C23 C 0.3122(2) 0.1181(2) 0.65071(11) 0.0291(4) Uani 1 1 d . .
H23 H 0.2270 0.0459 0.6730 0.035 Uiso 1 1 calc R U
C24 C 0.3933(2) 0.1996(2) 0.70162(10) 0.0254(4) Uani 1 1 d . .
H24 H 0.3622 0.1823 0.7589 0.031 Uiso 1 1 calc R U

loop_
_atom_site_aniso_label
_atom_site_aniso_U_11
_atom_site_aniso_U_22
_atom_site_aniso_U_33
_atom_site_aniso_U_23
_atom_site_aniso_U_13
_atom_site_aniso_U_12
Si1 0.0189(2) 0.0179(2) 0.0187(2) -0.00332(15) 0.00099(16) -0.00323(17)
C1 0.0204(8) 0.0180(8) 0.0195(7) -0.0041(6) 0.0024(6) -0.0028(6)
C2 0.0197(8) 0.0200(8) 0.0231(7) -0.0027(6) -0.0035(6) -0.0008(6)
C3 0.0258(9) 0.0249(9) 0.0289(8) -0.0005(7) -0.0063(7) -0.0042(7)
C4 0.0383(11) 0.0268(9) 0.0433(10) 0.0040(8) -0.0070(8) -0.0132(8)
C5 0.0231(8) 0.0216(8) 0.0219(7) -0.0030(6) 0.0023(6) -0.0054(7)
C6 0.0243(9) 0.0315(9) 0.0267(8) -0.0019(7) -0.0017(7) -0.0081(7)
C7 0.0185(8) 0.0190(8) 0.0221(7) -0.0060(6) 0.0000(6) -0.0065(6)
C8 0.0241(8) 0.0206(8) 0.0238(8) -0.0024(6) -0.0002(6) -0.0061(7)
C9 0.0278(9) 0.0297(9) 0.0228(8) -0.0056(7) 0.0049(7) -0.0103(7)
C10 0.0188(8) 0.0340(10) 0.0321(9) -0.0133(7) 0.0043(7) -0.0060(7)
C11 0.0204(8) 0.0343(10) 0.0333(9) -0.0106(7) -0.0062(7) -0.0013(7)
C12 0.0225(8) 0.0325(9) 0.0232(8) -0.0083(7) -0.0031(6) -0.0038(7)
C13 0.0194(8) 0.0229(8) 0.0183(7) -0.0011(6) -0.0030(6) -0.0031(6)
C14 0.0212(8) 0.0241(8) 0.0229(8) -0.0017(6) -0.0029(6) -0.0032(7)
C15 0.0309(9) 0.0229(9) 0.0294(8) 0.0028(7) -0.0085(7) -0.0065(7)
C16 0.0276(9) 0.0360(10) 0.0249(8) 0.0077(7) -0.0057(7) -0.0133(8)
C17 0.0204(8) 0.0390(10) 0.0223(8) -0.0004(7) 0.0007(6) -0.0049(7)
C18 0.0236(8) 0.0251(9) 0.0237(8) -0.0019(6) -0.0007(6) -0.0023(7)
C19 0.0201(8) 0.0186(8) 0.0229(7) -0.0058(6) -0.0015(6) 0.0020(6)
C20 0.0314(9) 0.0231(9) 0.0239(8) -0.0036(6) -0.0007(7) -0.0024(7)
C21 0.0429(11) 0.0295(9) 0.0229(8) -0.0068(7) -0.0062(7) 0.0005(8)
C22 0.0349(10) 0.0271(9) 0.0341(9) -0.0107(7) -0.0128(8) 0.0008(8)
C23 0.0234(9) 0.0261(9) 0.0383(9) -0.0054(7) -0.0054(7) -0.0037(7)
C24 0.0224(8) 0.0275(9) 0.0259(8) -0.0056(7) -0.0007(6) -0.0027(7)

loop_
_atom_type_symbol
_atom_type_description
_atom_type_scat_dispersion_real
_atom_type_scat_dispersion_imag
_atom_type_scat_source
C C 0.0033 0.0016 'International Tables Vol C Tables 4.2.6.8 and 6.1.1.4'
H H 0.0000 0.0000 'International Tables Vol C Tables 4.2.6.8 and 6.1.1.4'
Si Si 0.0817 0.0704 'International Tables Vol C Tables 4.2.6.8 and 6.1.1.4'

loop_
_geom_angle_atom_site_label_1
_geom_angle_atom_site_label_2
_geom_angle_atom_site_label_3
_geom_angle
C13 Si1 C1 109.66(7)
C13 Si1 C7 111.99(7)
C1 Si1 C7 108.00(7)
C13 Si1 C19 109.63(7)
C1 Si1 C19 110.69(7)
C7 Si1 C19 106.82(7)
C5 C1 C2 120.05(14)
C5 C1 Si1 123.09(12)
C2 C1 Si1 116.78(11)
C3 C2 C1 176.55(17)
C2 C3 C4 179.02(19)
C3 C4 H4A 109.5
C3 C4 H4B 109.5
H4A C4 H4B 109.5
C3 C4 H4C 109.5
H4A C4 H4C 109.5
H4B C4 H4C 109.5
C1 C5 C6 124.46(14)
C1 C5 H5 117.8
C6 C5 H5 117.8
C5 C6 H6A 109.5
C5 C6 H6B 109.5
H6A C6 H6B 109.5
C5 C6 H6C 109.5
H6A C6 H6C 109.5
H6B C6 H6C 109.5
C12 C7 C8 117.33(14)
C12 C7 Si1 119.99(11)
C8 C7 Si1 122.66(12)
C9 C8 C7 121.19(15)
C9 C8 H8 119.4
C7 C8 H8 119.4
C10 C9 C8 120.14(15)
C10 C9 H9 119.9
C8 C9 H9 119.9
C9 C10 C11 119.73(16)
C9 C10 H10 120.1
C11 C10 H10 120.1
C12 C11 C10 119.93(16)
C12 C11 H11 120.0
C10 C11 H11 120.0
C11 C12 C7 121.65(15)
C11 C12 H12 119.2
C7 C12 H12 119.2
C14 C13 C18 117.53(14)
C14 C13 Si1 123.16(12)
C18 C13 Si1 119.31(12)
C15 C14 C13 121.15(15)
C15 C14 H14 119.4
C13 C14 H14 119.4
C16 C15 C14 120.03(16)
C16 C15 H15 120.0
C14 C15 H15 120.0
C17 C16 C15 120.06(15)
C17 C16 H16 120.0
C15 C16 H16 120.0
C16 C17 C18 119.84(16)
C16 C17 H17 120.1
C18 C17 H17 120.1
C17 C18 C13 121.40(16)
C17 C18 H18 119.3
C13 C18 H18 119.3
C20 C19 C24 117.22(15)
C20 C19 Si1 123.48(13)
C24 C19 Si1 119.26(12)
C21 C20 C19 121.29(16)
C21 C20 H20 119.4
C19 C20 H20 119.4
C22 C21 C20 119.99(16)
C22 C21 H21 120.0
C20 C21 H21 120.0
C21 C22 C23 120.00(16)
C21 C22 H22 120.0
C23 C22 H22 120.0
C24 C23 C22 119.42(16)
C24 C23 H23 120.3
C22 C23 H23 120.3
C23 C24 C19 122.08(15)
C23 C24 H24 119.0
C19 C24 H24 119.0

loop_
_geom_bond_atom_site_label_1
_geom_bond_atom_site_label_2
_geom_bond_distance
Si1 C13 1.8744(16)
Si1 C1 1.8758(16)
Si1 C7 1.8772(16)
Si1 C19 1.8817(16)
C1 C5 1.350(2)
C1 C2 1.436(2)
C2 C3 1.206(2)
C3 C4 1.464(2)
C4 H4A 0.9800
C4 H4B 0.9800
C4 H4C 0.9800
C5 C6 1.493(2)
C5 H5 0.9500
C6 H6A 0.9800
C6 H6B 0.9800
C6 H6C 0.9800
C7 C12 1.400(2)
C7 C8 1.401(2)
C8 C9 1.395(2)
C8 H8 0.9500
C9 C10 1.384(2)
C9 H9 0.9500
C10 C11 1.388(2)
C10 H10 0.9500
C11 C12 1.388(2)
C11 H11 0.9500
C12 H12 0.9500
C13 C14 1.400(2)
C13 C18 1.405(2)
C14 C15 1.391(2)
C14 H14 0.9500
C15 C16 1.387(3)
C15 H15 0.9500
C16 C17 1.385(3)
C16 H16 0.9500
C17 C18 1.388(2)
C17 H17 0.9500
C18 H18 0.9500
C19 C20 1.398(2)
C19 C24 1.402(2)
C20 C21 1.392(2)
C20 H20 0.9500
C21 C22 1.388(3)
C21 H21 0.9500
C22 C23 1.389(2)
C22 H22 0.9500
C23 C24 1.384(2)
C23 H23 0.9500
C24 H24 0.9500

loop_
_geom_torsion_atom_site_label_1
_geom_torsion_atom_site_label_2
_geom_torsion_atom_site_label_3
_geom_torsion_atom_site_label_4
_geom_torsion
C13 Si1 C1 C5 15.17(15)
C7 Si1 C1 C5 -107.12(14)
C19 Si1 C1 C5 136.26(13)
C13 Si1 C1 C2 -168.12(11)
C7 Si1 C1 C2 69.59(13)
C19 Si1 C1 C2 -47.03(13)
C2 C1 C5 C6 0.2(2)
Si1 C1 C5 C6 176.76(12)
C13 Si1 C7 C12 62.27(14)
C1 Si1 C7 C12 -176.88(12)
C19 Si1 C7 C12 -57.78(14)
C13 Si1 C7 C8 -119.20(13)
C1 Si1 C7 C8 1.65(15)
C19 Si1 C7 C8 120.76(13)
C12 C7 C8 C9 0.1(2)
Si1 C7 C8 C9 -178.46(12)
C7 C8 C9 C10 -1.0(2)
C8 C9 C10 C11 0.8(2)
C9 C10 C11 C12 0.2(3)
C10 C11 C12 C7 -1.0(3)
C8 C7 C12 C11 0.9(2)
Si1 C7 C12 C11 179.50(13)
C1 Si1 C13 C14 -123.27(13)
C7 Si1 C13 C14 -3.39(15)
C19 Si1 C13 C14 115.00(13)
C1 Si1 C13 C18 57.72(14)
C7 Si1 C13 C18 177.60(12)
C19 Si1 C13 C18 -64.01(14)
C18 C13 C14 C15 0.2(2)
Si1 C13 C14 C15 -178.87(12)
C13 C14 C15 C16 0.1(2)
C14 C15 C16 C17 -0.3(2)
C15 C16 C17 C18 0.2(2)
C16 C17 C18 C13 0.0(2)
C14 C13 C18 C17 -0.2(2)
Si1 C13 C18 C17 178.90(12)
C13 Si1 C19 C20 4.32(16)
C1 Si1 C19 C20 -116.78(14)
C7 Si1 C19 C20 125.87(14)
C13 Si1 C19 C24 -173.34(12)
C1 Si1 C19 C24 65.56(14)
C7 Si1 C19 C24 -51.79(14)
C24 C19 C20 C21 -0.5(2)
Si1 C19 C20 C21 -178.23(13)
C19 C20 C21 C22 0.1(3)
C20 C21 C22 C23 0.3(3)
C21 C22 C23 C24 -0.3(3)
C22 C23 C24 C19 -0.1(3)
C20 C19 C24 C23 0.5(2)
Si1 C19 C24 C23 178.34(13)
